data_1529744
loop_
_publ_author_name
'Cava, R.J.'
'Fleming, R.M.'
'Santoro, A.'
'Murphy, D.W.'
'Zahurak, S.M.'
'Marsh, P.'
'Roth, R.S.'

_publ_section_title
;
 The structure of the lithium-inserted metal oxide delta lithium vanadium
 oxide Li V2 O5
;
_journal_name_full 'Journal of Solid State Chemistry'
_journal_page_first 63
_journal_page_last 71
_journal_volume 65
_journal_year 1986
_chemical_formula_sum 'Li O5 V2'
_chemical_name_systematic 'Li V2 O5'
_space_group_IT_number 63
_symmetry_space_group_name_Hall '-A 2 2a'
_symmetry_space_group_name_H-M 'A m a m'
_cell_angle_alpha 90
_cell_angle_beta 90
_cell_angle_gamma 90
_cell_formula_units_Z 4
_cell_length_a 11.2423
_cell_length_b 9.9054
_cell_length_c 3.6018
_cell_volume 401.095
_citation_journal_id_ASTM JSSCBI
_cod_data_source_file Cava_JSSCBI_1986_1264.cif
_cod_data_source_block Li1O5V2
_cod_original_cell_volume 401.0946
_cod_original_sg_symbol_Hall '-C 2c 2 (z,y,-x)'
_cod_original_formula_sum 'Li1 O5 V2'
_cod_database_code 1529744

loop_
_symmetry_equiv_pos_as_xyz
x,y,z
x+1/2,-y,-z
-x,-y,z
-x+1/2,y,-z
-x,-y,-z
-x-1/2,y,z
x,y,-z
x-1/2,-y,z
x,y+1/2,z+1/2
x+1/2,-y+1/2,-z+1/2
-x,-y+1/2,z+1/2
-x+1/2,y+1/2,-z+1/2
-x,-y+1/2,-z+1/2
-x-1/2,y+1/2,z+1/2
x,y+1/2,-z+1/2
x-1/2,-y+1/2,z+1/2

loop_
_atom_site_label
_atom_site_type_symbol
_atom_site_fract_x
_atom_site_fract_y
_atom_site_fract_z
_atom_site_occupancy
_atom_site_U_iso_or_equiv
O1 O-2 0.1269 0.0464 0 1 0.0
V1 V+4 0.401 0.206 0 1 0.0
O2 O-2 0.0729 0.2626 0.5 1 0.0
Li1 Li+1 0.75 0.109 0 1 0.0
O3 O-2 0.25 0.2855 0 1 0.0
